data_4505985
loop_
_publ_author_name
'Yu, Zhi-Quan'
'Pan, Mei'
'Jiang, Ji-Jun'
'Liu, Zhi-Min'
'Su, Cheng-Yong'

_publ_section_title
;
 Anion Modulated Structural Diversification in the Assembly of Cd(II)
 Complexes Based on a Balance-like Dipodal Ligand
;
_journal_issue 5
_journal_name_full 'Crystal Growth &amp; Design'
_journal_page_first 2389
_journal_paper_doi 10.1021/cg300051w
_journal_volume 12
_journal_year 2012
_chemical_formula_sum 'C44 H36 Cd Cl2 N8 O20'
_chemical_formula_weight 1180.11
_chemical_name_systematic
; 
 ? 
;
_space_group_IT_number 2
_symmetry_cell_setting triclinic
_symmetry_space_group_name_Hall '-P 1'
_symmetry_space_group_name_H-M 'P -1'
_atom_sites_solution_hydrogens geom
_atom_sites_solution_primary direct
_atom_sites_solution_secondary difmap
_audit_creation_method SHELXL-97
_cell_angle_alpha 67.106(4)
_cell_angle_beta 80.345(3)
_cell_angle_gamma 71.350(4)
_cell_formula_units_Z 1
_cell_length_a 8.9845(3)
_cell_length_b 12.5760(6)
_cell_length_c 14.3161(6)
_cell_measurement_reflns_used 4240
_cell_measurement_temperature 150(2)
_cell_measurement_theta_max 30.1553
_cell_measurement_theta_min 2.7742
_cell_volume 1410.15(11)
_computing_cell_refinement CrysAlisPro
_computing_data_collection CrysAlisPro
_computing_data_reduction CrysAlisPro
_computing_molecular_graphics 'Bruker SHELXTL'
_computing_publication_material 'Bruker SHELXTL'
_computing_structure_refinement 'SHELXL-97 (Sheldrick, 1997)'
_computing_structure_solution 'SHELXS-97 (Sheldrick, 1990)'
_diffrn_ambient_temperature 150(2)
_diffrn_detector_area_resol_mean 16.0855
_diffrn_measured_fraction_theta_full 0.978
_diffrn_measured_fraction_theta_max 0.978
_diffrn_measurement_device_type 'Xcalibur, Sapphire3, Gemini ultra'
_diffrn_measurement_method '\w scans'
_diffrn_radiation_monochromator graphite
_diffrn_radiation_source 'fine-focus sealed tube'
_diffrn_radiation_type MoK\a
_diffrn_radiation_wavelength 0.71073
_diffrn_reflns_av_R_equivalents 0.0349
_diffrn_reflns_av_sigmaI/netI 0.0738
_diffrn_reflns_limit_h_max 11
_diffrn_reflns_limit_h_min -11
_diffrn_reflns_limit_k_max 15
_diffrn_reflns_limit_k_min -15
_diffrn_reflns_limit_l_max 17
_diffrn_reflns_limit_l_min -17
_diffrn_reflns_number 10321
_diffrn_reflns_theta_full 26.00
_diffrn_reflns_theta_max 26.00
_diffrn_reflns_theta_min 2.79
_exptl_absorpt_coefficient_mu 0.558
_exptl_absorpt_correction_T_max 0.9463
_exptl_absorpt_correction_T_min 0.8966
_exptl_absorpt_correction_type multi-scan
_exptl_absorpt_process_details
;
CrysAlis RED, Oxford Diffraction Ltd.,
Version 1.171.32.5 (release 08-05-2007 CrysAlis171 .NET)
(compiled May  8 2007,13:10:02)
Empirical absorption correction using spherical harmonics,
 implemented in SCALE3 ABSPACK scaling algorithm.
;
_exptl_crystal_colour colorless
_exptl_crystal_density_diffrn 1.390
_exptl_crystal_density_method 'not measured'
_exptl_crystal_description block
_exptl_crystal_F_000 598
_exptl_crystal_size_max 0.20
_exptl_crystal_size_mid 0.10
_exptl_crystal_size_min 0.10
_refine_diff_density_max 2.463
_refine_diff_density_min -0.706
_refine_diff_density_rms 0.184
_refine_ls_extinction_method none
_refine_ls_goodness_of_fit_ref 1.031
_refine_ls_hydrogen_treatment mixed
_refine_ls_matrix_type full
_refine_ls_number_parameters 339
_refine_ls_number_reflns 5424
_refine_ls_number_restraints 339
_refine_ls_restrained_S_all 1.007
_refine_ls_R_factor_all 0.0932
_refine_ls_R_factor_gt 0.0761
_refine_ls_shift/su_max 0.000
_refine_ls_shift/su_mean 0.000
_refine_ls_structure_factor_coef Fsqd
_refine_ls_weighting_details 'calc w=1/[\s^2^(Fo^2^)+(0.1759P)^2^+0.0000P] where P=(Fo^2^+2Fc^2^)/3'
_refine_ls_weighting_scheme calc
_refine_ls_wR_factor_gt 0.2347
_refine_ls_wR_factor_ref 0.2453
_reflns_number_gt 3894
_reflns_number_total 5424
_reflns_threshold_expression >2sigma(I)
_cod_data_source_file cg300051w_si_002.cif
_cod_data_source_block 3
_cod_original_cell_volume 1410.15(10)
_cod_original_sg_symbol_H-M P-1
_cod_database_code 4505985

loop_
_symmetry_equiv_pos_as_xyz
'x, y, z'
'-x, -y, -z'

loop_
_atom_site_label
_atom_site_type_symbol
_atom_site_fract_x
_atom_site_fract_y
_atom_site_fract_z
_atom_site_U_iso_or_equiv
_atom_site_adp_type
_atom_site_occupancy
_atom_site_symmetry_multiplicity
_atom_site_calc_flag
_atom_site_refinement_flags
Cd1 Cd 0.0000 0.0000 1.0000 0.0300(3) Uani 1 2 d SU
C1 C -0.3682(8) 0.1395(6) 1.0059(5) 0.0437(16) Uani 1 1 d U
H1A H -0.3364 0.1902 0.9418 0.052 Uiso 1 1 calc R
C2 C -0.5202(8) 0.1747(7) 1.0436(6) 0.055(2) Uani 1 1 d U
H2A H -0.5908 0.2483 1.0058 0.066 Uiso 1 1 calc R
C3 C -0.5681(8) 0.1047(6) 1.1340(6) 0.0483(18) Uani 1 1 d U
H3A H -0.6716 0.1285 1.1618 0.058 Uiso 1 1 calc R
C4 C -0.4619(7) -0.0038(6) 1.1857(4) 0.0316(12) Uani 1 1 d U
C5 C -0.3133(7) -0.0335(5) 1.1450(4) 0.0298(12) Uani 1 1 d U
H5A H -0.2413 -0.1072 1.1812 0.036 Uiso 1 1 calc R
C6 C -0.6433(7) -0.1223(6) 1.2959(5) 0.0320(13) Uani 1 1 d U
C7 C -0.6448(7) -0.2161(6) 1.4008(4) 0.0310(12) Uani 1 1 d U
H7A H -0.6397 -0.2944 1.3960 0.037 Uiso 1 1 calc R
C8 C -0.4959(7) -0.2277(5) 1.4460(4) 0.0297(12) Uani 1 1 d U
H8A H -0.4269 -0.3122 1.4640 0.036 Uiso 1 1 calc R
C9 C -0.4133(7) -0.1441(5) 1.3647(4) 0.0293(12) Uani 1 1 d U
C10 C -0.7924(7) -0.1778(5) 1.4671(4) 0.0312(12) Uani 1 1 d U
H10A H -0.8919 -0.1663 1.4372 0.037 Uiso 1 1 calc R
C11 C -0.7865(7) -0.0636(5) 1.4769(4) 0.0322(13) Uani 1 1 d U
H11 H -0.8684 0.0094 1.4559 0.039 Uiso 1 1 calc R
C12 C -0.6584(7) -0.0738(5) 1.5172(4) 0.0322(13) Uani 1 1 d U
H12A H -0.6431 -0.0086 1.5286 0.039 Uiso 1 1 calc R
C13 C -0.5390(7) -0.1939(5) 1.5435(4) 0.0319(13) Uani 1 1 d U
H13A H -0.4442 -0.1955 1.5726 0.038 Uiso 1 1 calc R
C14 C -0.7705(7) -0.2795(5) 1.5724(4) 0.0302(12) Uani 1 1 d U
H14A H -0.7598 -0.3579 1.5658 0.036 Uiso 1 1 calc R
C15 C -0.9036(8) -0.2562(5) 1.6488(4) 0.0320(12) Uani 1 1 d U
C16 C -0.6773(7) -0.2656(6) 1.7152(5) 0.0352(13) Uani 1 1 d U
C17 C -0.6231(7) -0.2871(6) 1.6183(4) 0.0320(12) Uani 1 1 d U
H17A H -0.5493 -0.3698 1.6333 0.038 Uiso 1 1 calc R
C18 C -0.9265(7) -0.2443(5) 1.8199(4) 0.0309(12) Uani 1 1 d U
C19 C -1.0035(7) -0.3327(6) 1.8781(5) 0.0357(14) Uani 1 1 d U
H19A H -1.0050 -0.3938 1.8551 0.043 Uiso 1 1 calc R
C20 C -1.0764(7) -0.3276(6) 1.9693(5) 0.0355(14) Uani 1 1 d U
H20A H -1.1254 -0.3876 2.0123 0.043 Uiso 1 1 calc R
C21 C -1.0775(7) -0.2344(5) 1.9975(5) 0.0331(13) Uani 1 1 d U
H21A H -1.1314 -0.2306 2.0597 0.040 Uiso 1 1 calc R
C22 C -0.9335(7) -0.1545(5) 1.8535(4) 0.0311(13) Uani 1 1 d U
H22A H -0.8844 -0.0938 1.8123 0.037 Uiso 1 1 calc R
N1 N -0.2647(6) 0.0377(4) 1.0555(4) 0.0325(11) Uani 1 1 d U
N2 N -0.5070(6) -0.0859(5) 1.2808(4) 0.0301(10) Uani 1 1 d U
N3 N -0.8411(6) -0.2496(4) 1.7283(4) 0.0312(11) Uani 1 1 d U
N4 N -1.0063(6) -0.1482(4) 1.9418(4) 0.0339(11) Uani 1 1 d U
O1 O -0.5999(6) -0.2619(5) 1.7745(3) 0.0505(13) Uani 1 1 d U
O2 O -1.0411(5) -0.2432(4) 1.6426(3) 0.0407(11) Uani 1 1 d U
O3 O -0.7434(5) -0.0802(4) 1.2340(3) 0.0412(11) Uani 1 1 d U
O4 O -0.2926(5) -0.1243(4) 1.3687(3) 0.0388(11) Uani 1 1 d U
O5 O 0.5128(15) -0.6281(18) 1.7694(15) 0.255(7) Uani 1 1 d U
O6 O 0.3393(19) -0.7155(7) 1.8046(9) 0.224(7) Uani 1 1 d U
O7 O 0.3742(13) -0.5647(6) 1.6474(6) 0.126(3) Uani 1 1 d U
O8 O 0.2633(9) -0.5193(5) 1.7894(5) 0.097(3) Uani 1 1 d U
O11 O -0.0552(5) 0.1483(4) 0.8403(3) 0.0406(11) Uani 1 1 d DU
H11A H -0.0754 0.2163 0.8445 0.061 Uiso 1 1 calc RD
Cl1 Cl 0.3517(3) -0.60664(15) 1.75214(14) 0.0558(5) Uani 1 1 d U
O1W O -0.8689(15) -0.3889(12) 1.1999(10) 0.173(5) Uiso 1 1 d .
H11B H -0.115(7) 0.145(6) 0.801(4) 0.04(2) Uiso 1 1 d D

loop_
_atom_site_aniso_label
_atom_site_aniso_U_11
_atom_site_aniso_U_22
_atom_site_aniso_U_33
_atom_site_aniso_U_23
_atom_site_aniso_U_13
_atom_site_aniso_U_12
Cd1 0.0344(4) 0.0344(4) 0.0241(4) -0.0131(3) 0.0072(2) -0.0146(3)
C1 0.042(3) 0.040(4) 0.035(3) -0.002(3) 0.005(3) -0.011(3)
C2 0.035(3) 0.044(4) 0.053(4) 0.009(3) 0.001(3) -0.004(3)
C3 0.028(3) 0.047(4) 0.050(4) -0.006(3) 0.008(3) -0.005(3)
C4 0.035(3) 0.037(3) 0.026(3) -0.011(2) 0.004(2) -0.017(2)
C5 0.035(3) 0.032(3) 0.025(3) -0.012(2) 0.004(2) -0.013(2)
C6 0.033(3) 0.039(3) 0.032(3) -0.020(3) 0.007(2) -0.015(3)
C7 0.035(3) 0.036(3) 0.029(3) -0.018(2) 0.008(2) -0.015(2)
C8 0.032(3) 0.030(3) 0.030(3) -0.016(2) 0.005(2) -0.010(2)
C9 0.031(3) 0.035(3) 0.026(3) -0.019(3) 0.006(2) -0.010(2)
C10 0.036(3) 0.034(3) 0.027(3) -0.013(3) 0.007(2) -0.015(3)
C11 0.038(3) 0.025(3) 0.030(3) -0.010(3) 0.013(2) -0.011(2)
C12 0.039(3) 0.033(3) 0.031(3) -0.018(3) 0.014(3) -0.018(3)
C13 0.038(3) 0.038(3) 0.026(3) -0.015(3) 0.010(2) -0.019(2)
C14 0.035(3) 0.030(3) 0.030(3) -0.014(2) 0.006(2) -0.014(2)
C15 0.044(3) 0.028(3) 0.026(3) -0.010(3) 0.008(2) -0.017(3)
C16 0.042(3) 0.037(3) 0.025(3) -0.010(3) 0.005(2) -0.014(3)
C17 0.035(3) 0.034(3) 0.030(3) -0.015(3) 0.005(2) -0.014(3)
C18 0.040(3) 0.028(3) 0.024(3) -0.008(2) 0.004(2) -0.014(3)
C19 0.044(4) 0.029(3) 0.032(3) -0.010(3) 0.008(3) -0.013(3)
C20 0.039(3) 0.031(3) 0.033(3) -0.010(3) 0.010(3) -0.013(3)
C21 0.037(3) 0.031(3) 0.025(3) -0.007(3) 0.006(2) -0.010(3)
C22 0.040(3) 0.029(3) 0.024(3) -0.008(2) 0.006(2) -0.014(3)
N1 0.037(3) 0.032(3) 0.028(3) -0.012(2) 0.007(2) -0.012(2)
N2 0.031(2) 0.036(3) 0.024(2) -0.009(2) 0.0047(19) -0.016(2)
N3 0.039(3) 0.030(3) 0.027(2) -0.013(2) 0.009(2) -0.015(2)
N4 0.039(3) 0.031(3) 0.031(3) -0.013(2) 0.006(2) -0.011(2)
O1 0.049(3) 0.081(4) 0.029(2) -0.023(3) 0.007(2) -0.029(3)
O2 0.035(2) 0.052(3) 0.037(2) -0.016(2) 0.0086(19) -0.020(2)
O3 0.039(2) 0.059(3) 0.029(2) -0.014(2) 0.0009(19) -0.023(2)
O4 0.031(2) 0.060(3) 0.035(2) -0.024(2) 0.0081(18) -0.021(2)
O5 0.101(6) 0.348(19) 0.311(17) -0.151(16) -0.047(10) 0.006(8)
O6 0.378(16) 0.053(4) 0.201(11) -0.064(6) 0.198(12) -0.090(8)
O7 0.226(10) 0.058(4) 0.064(4) -0.033(4) 0.044(5) -0.011(5)
O8 0.138(6) 0.053(4) 0.086(5) -0.039(4) 0.061(4) -0.025(4)
O11 0.041(3) 0.049(3) 0.032(2) -0.010(2) -0.002(2) -0.019(2)
Cl1 0.0821(14) 0.0300(9) 0.0445(10) -0.0100(8) 0.0169(9) -0.0159(9)

loop_
_atom_type_symbol
_atom_type_description
_atom_type_scat_dispersion_real
_atom_type_scat_dispersion_imag
_atom_type_scat_source
C C 0.0033 0.0016 'International Tables Vol C Tables 4.2.6.8 and 6.1.1.4'
H H 0.0000 0.0000 'International Tables Vol C Tables 4.2.6.8 and 6.1.1.4'
N N 0.0061 0.0033 'International Tables Vol C Tables 4.2.6.8 and 6.1.1.4'
O O 0.0106 0.0060 'International Tables Vol C Tables 4.2.6.8 and 6.1.1.4'
Cl Cl 0.1484 0.1585 'International Tables Vol C Tables 4.2.6.8 and 6.1.1.4'
Cd Cd -0.8075 1.2024 'International Tables Vol C Tables 4.2.6.8 and 6.1.1.4'

loop_
_geom_angle_atom_site_label_1
_geom_angle_atom_site_label_2
_geom_angle_atom_site_label_3
_geom_angle
_geom_angle_site_symmetry_1
_geom_angle_site_symmetry_3
O11 Cd1 O11 180.000(1) 2_557 .
O11 Cd1 N1 87.40(16) 2_557 .
O11 Cd1 N1 92.60(16) . .
O11 Cd1 N1 92.60(16) 2_557 2_557
O11 Cd1 N1 87.40(16) . 2_557
N1 Cd1 N1 180.0(3) . 2_557
O11 Cd1 N4 88.57(17) 2_557 1_654
O11 Cd1 N4 91.43(17) . 1_654
N1 Cd1 N4 94.27(17) . 1_654
N1 Cd1 N4 85.73(17) 2_557 1_654
O11 Cd1 N4 91.43(17) 2_557 2_458
O11 Cd1 N4 88.57(17) . 2_458
N1 Cd1 N4 85.73(17) . 2_458
N1 Cd1 N4 94.27(17) 2_557 2_458
N4 Cd1 N4 180.000(1) 1_654 2_458
N1 C1 C2 122.6(6) . .
N1 C1 H1A 118.7 . .
C2 C1 H1A 118.7 . .
C3 C2 C1 119.9(6) . .
C3 C2 H2A 120.1 . .
C1 C2 H2A 120.1 . .
C2 C3 C4 118.1(6) . .
C2 C3 H3A 121.0 . .
C4 C3 H3A 121.0 . .
C5 C4 C3 119.4(6) . .
C5 C4 N2 119.4(5) . .
C3 C4 N2 121.2(5) . .
N1 C5 C4 122.4(6) . .
N1 C5 H5A 118.8 . .
C4 C5 H5A 118.8 . .
O3 C6 N2 123.9(6) . .
O3 C6 C7 127.6(5) . .
N2 C6 C7 108.5(5) . .
C6 C7 C8 104.5(5) . .
C6 C7 C10 112.1(5) . .
C8 C7 C10 110.4(5) . .
C6 C7 H7A 109.9 . .
C8 C7 H7A 109.9 . .
C10 C7 H7A 109.9 . .
C9 C8 C7 106.5(5) . .
C9 C8 C13 111.5(5) . .
C7 C8 C13 110.2(5) . .
C9 C8 H8A 109.5 . .
C7 C8 H8A 109.5 . .
C13 C8 H8A 109.5 . .
O4 C9 N2 124.0(6) . .
O4 C9 C8 128.6(6) . .
N2 C9 C8 107.3(5) . .
C11 C10 C14 108.8(5) . .
C11 C10 C7 107.0(5) . .
C14 C10 C7 105.3(5) . .
C11 C10 H10A 111.8 . .
C14 C10 H10A 111.8 . .
C7 C10 H10A 111.8 . .
C12 C11 C10 114.6(6) . .
C12 C11 H11 122.7 . .
C10 C11 H11 122.7 . .
C11 C12 C13 116.0(5) . .
C11 C12 H12A 122.0 . .
C13 C12 H12A 122.0 . .
C12 C13 C17 106.8(5) . .
C12 C13 C8 108.2(5) . .
C17 C13 C8 104.9(5) . .
C12 C13 H13A 112.2 . .
C17 C13 H13A 112.2 . .
C8 C13 H13A 112.2 . .
C15 C14 C17 104.7(5) . .
C15 C14 C10 112.8(5) . .
C17 C14 C10 109.7(5) . .
C15 C14 H14A 109.8 . .
C17 C14 H14A 109.8 . .
C10 C14 H14A 109.8 . .
O2 C15 N3 124.8(6) . .
O2 C15 C14 127.0(5) . .
N3 C15 C14 108.1(5) . .
O1 C16 N3 123.9(6) . .
O1 C16 C17 128.2(6) . .
N3 C16 C17 107.9(5) . .
C16 C17 C14 106.3(5) . .
C16 C17 C13 112.2(5) . .
C14 C17 C13 110.7(5) . .
C16 C17 H17A 109.2 . .
C14 C17 H17A 109.2 . .
C13 C17 H17A 109.2 . .
C22 C18 C19 119.3(6) . .
C22 C18 N3 120.6(5) . .
C19 C18 N3 120.1(5) . .
C20 C19 C18 117.7(6) . .
C20 C19 H19A 121.2 . .
C18 C19 H19A 121.2 . .
C19 C20 C21 119.2(6) . .
C19 C20 H20A 120.4 . .
C21 C20 H20A 120.4 . .
N4 C21 C20 123.7(6) . .
N4 C21 H21A 118.2 . .
C20 C21 H21A 118.2 . .
N4 C22 C18 123.1(5) . .
N4 C22 H22A 118.4 . .
C18 C22 H22A 118.4 . .
C1 N1 C5 117.6(5) . .
C1 N1 Cd1 120.3(4) . .
C5 N1 Cd1 121.5(4) . .
C9 N2 C6 113.1(5) . .
C9 N2 C4 123.4(5) . .
C6 N2 C4 123.3(5) . .
C15 N3 C16 113.0(5) . .
C15 N3 C18 124.2(5) . .
C16 N3 C18 122.3(5) . .
C22 N4 C21 116.9(5) . .
C22 N4 Cd1 121.5(4) . 1_456
C21 N4 Cd1 121.5(4) . 1_456
Cd1 O11 H11A 109.5 . .
Cd1 O11 H11B 122(5) . .
H11A O11 H11B 113.8 . .
O6 Cl1 O8 115.7(5) . .
O6 Cl1 O7 122.3(7) . .
O8 Cl1 O7 113.5(4) . .
O6 Cl1 O5 98.1(11) . .
O8 Cl1 O5 107.6(9) . .
O7 Cl1 O5 94.0(9) . .

loop_
_geom_bond_atom_site_label_1
_geom_bond_atom_site_label_2
_geom_bond_distance
_geom_bond_site_symmetry_2
Cd1 O11 2.328(4) 2_557
Cd1 O11 2.328(4) .
Cd1 N1 2.335(5) .
Cd1 N1 2.335(5) 2_557
Cd1 N4 2.337(5) 1_654
Cd1 N4 2.337(5) 2_458
C1 N1 1.327(8) .
C1 C2 1.380(10) .
C1 H1A 0.9500 .
C2 C3 1.343(10) .
C2 H2A 0.9500 .
C3 C4 1.392(9) .
C3 H3A 0.9500 .
C4 C5 1.360(8) .
C4 N2 1.440(7) .
C5 N1 1.343(7) .
C5 H5A 0.9500 .
C6 O3 1.213(7) .
C6 N2 1.396(7) .
C6 C7 1.508(8) .
C7 C8 1.523(8) .
C7 C10 1.554(8) .
C7 H7A 1.0000 .
C8 C9 1.506(8) .
C8 C13 1.565(8) .
C8 H8A 1.0000 .
C9 O4 1.202(7) .
C9 N2 1.396(8) .
C10 C11 1.515(8) .
C10 C14 1.545(8) .
C10 H10A 1.0000 .
C11 C12 1.320(9) .
C11 H11 0.9500 .
C12 C13 1.494(9) .
C12 H12A 0.9500 .
C13 C17 1.552(8) .
C13 H13A 1.0000 .
C14 C15 1.515(8) .
C14 C17 1.534(8) .
C14 H14A 1.0000 .
C15 O2 1.207(7) .
C15 N3 1.392(8) .
C16 O1 1.207(8) .
C16 N3 1.410(8) .
C16 C17 1.488(8) .
C17 H17A 1.0000 .
C18 C22 1.371(8) .
C18 C19 1.410(8) .
C18 N3 1.418(7) .
C19 C20 1.375(9) .
C19 H19A 0.9500 .
C20 C21 1.377(9) .
C20 H20A 0.9500 .
C21 N4 1.350(8) .
C21 H21A 0.9500 .
C22 N4 1.341(7) .
C22 H22A 0.9500 .
N4 Cd1 2.337(5) 1_456
O5 Cl1 1.430(13) .
O6 Cl1 1.311(8) .
O7 Cl1 1.385(7) .
O8 Cl1 1.370(6) .
O11 H11A 0.8400 .
O11 H11B 0.859(19) .

loop_
_geom_torsion_atom_site_label_1
_geom_torsion_atom_site_label_2
_geom_torsion_atom_site_label_3
_geom_torsion_atom_site_label_4
_geom_torsion
_geom_torsion_site_symmetry_1
_geom_torsion_site_symmetry_4
N1 C1 C2 C3 0.0(13) . .
C1 C2 C3 C4 -1.5(13) . .
C2 C3 C4 C5 1.9(11) . .
C2 C3 C4 N2 -177.2(7) . .
C3 C4 C5 N1 -0.7(9) . .
N2 C4 C5 N1 178.4(5) . .
O3 C6 C7 C8 -176.3(6) . .
N2 C6 C7 C8 1.4(6) . .
O3 C6 C7 C10 -56.7(8) . .
N2 C6 C7 C10 121.1(5) . .
C6 C7 C8 C9 -1.9(6) . .
C10 C7 C8 C9 -122.7(5) . .
C6 C7 C8 C13 119.2(5) . .
C10 C7 C8 C13 -1.6(7) . .
C7 C8 C9 O4 179.0(6) . .
C13 C8 C9 O4 58.8(8) . .
C7 C8 C9 N2 1.7(6) . .
C13 C8 C9 N2 -118.5(5) . .
C6 C7 C10 C11 -61.3(6) . .
C8 C7 C10 C11 54.9(6) . .
C6 C7 C10 C14 -176.9(5) . .
C8 C7 C10 C14 -60.8(6) . .
C14 C10 C11 C12 55.2(7) . .
C7 C10 C11 C12 -58.1(7) . .
C10 C11 C12 C13 1.7(8) . .
C11 C12 C13 C17 -57.6(7) . .
C11 C12 C13 C8 54.9(7) . .
C9 C8 C13 C12 65.9(6) . .
C7 C8 C13 C12 -52.1(6) . .
C9 C8 C13 C17 179.6(5) . .
C7 C8 C13 C17 61.6(6) . .
C11 C10 C14 C15 64.5(6) . .
C7 C10 C14 C15 178.9(5) . .
C11 C10 C14 C17 -51.7(6) . .
C7 C10 C14 C17 62.6(6) . .
C17 C14 C15 O2 179.5(6) . .
C10 C14 C15 O2 60.3(8) . .
C17 C14 C15 N3 0.7(6) . .
C10 C14 C15 N3 -118.6(5) . .
O1 C16 C17 C14 -178.7(7) . .
N3 C16 C17 C14 1.4(7) . .
O1 C16 C17 C13 -57.5(9) . .
N3 C16 C17 C13 122.5(5) . .
C15 C14 C17 C16 -1.2(6) . .
C10 C14 C17 C16 120.1(5) . .
C15 C14 C17 C13 -123.3(5) . .
C10 C14 C17 C13 -2.0(7) . .
C12 C13 C17 C16 -63.5(7) . .
C8 C13 C17 C16 -178.2(5) . .
C12 C13 C17 C14 55.0(6) . .
C8 C13 C17 C14 -59.6(6) . .
C22 C18 C19 C20 -3.1(9) . .
N3 C18 C19 C20 176.1(6) . .
C18 C19 C20 C21 3.0(9) . .
C19 C20 C21 N4 -2.1(10) . .
C19 C18 C22 N4 2.3(9) . .
N3 C18 C22 N4 -176.8(6) . .
C2 C1 N1 C5 1.2(10) . .
C2 C1 N1 Cd1 -169.8(6) . .
C4 C5 N1 C1 -0.8(9) . .
C4 C5 N1 Cd1 170.0(4) . .
O11 Cd1 N1 C1 162.9(5) 2_557 .
O11 Cd1 N1 C1 -17.1(5) . .
N1 Cd1 N1 C1 52(100) 2_557 .
N4 Cd1 N1 C1 -108.7(5) 1_654 .
N4 Cd1 N1 C1 71.3(5) 2_458 .
O11 Cd1 N1 C5 -7.7(4) 2_557 .
O11 Cd1 N1 C5 172.3(4) . .
N1 Cd1 N1 C5 -118(100) 2_557 .
N4 Cd1 N1 C5 80.7(4) 1_654 .
N4 Cd1 N1 C5 -99.3(4) 2_458 .
O4 C9 N2 C6 -178.3(5) . .
C8 C9 N2 C6 -0.8(6) . .
O4 C9 N2 C4 6.2(9) . .
C8 C9 N2 C4 -176.3(5) . .
O3 C6 N2 C9 177.4(6) . .
C7 C6 N2 C9 -0.4(7) . .
O3 C6 N2 C4 -7.1(9) . .
C7 C6 N2 C4 175.1(5) . .
C5 C4 N2 C9 45.1(8) . .
C3 C4 N2 C9 -135.8(6) . .
C5 C4 N2 C6 -129.9(6) . .
C3 C4 N2 C6 49.2(9) . .
O2 C15 N3 C16 -178.7(6) . .
C14 C15 N3 C16 0.2(7) . .
O2 C15 N3 C18 9.6(9) . .
C14 C15 N3 C18 -171.5(5) . .
O1 C16 N3 C15 179.0(6) . .
C17 C16 N3 C15 -1.0(7) . .
O1 C16 N3 C18 -9.1(9) . .
C17 C16 N3 C18 170.9(5) . .
C22 C18 N3 C15 -126.6(6) . .
C19 C18 N3 C15 54.2(8) . .
C22 C18 N3 C16 62.4(8) . .
C19 C18 N3 C16 -116.7(7) . .
C18 C22 N4 C21 -1.3(9) . .
C18 C22 N4 Cd1 175.9(4) . 1_456
C20 C21 N4 C22 1.2(9) . .
C20 C21 N4 Cd1 -176.0(5) . 1_456
